data_7213110
loop_
_publ_author_name
'Lovell, Scott'
'Marquardt, Brian J.'
'Kahr, Bart'

_publ_section_title
;
 Crystal violet&#x2019;s shoulder
;
_journal_issue 11
_journal_name_full 'Journal of the Chemical Society, Perkin Transactions 2'
_journal_page_first 2241
_journal_paper_doi 10.1039/a904367e
_journal_year 1999
_chemical_formula_moiety 'C25 H30 N3^+^ Cl^-^ * 9H2O'
_chemical_formula_sum 'C25 H48 Cl N3 O9'
_chemical_formula_weight 570.11
_chemical_name_common 'crystal violet chloride'
_chemical_name_systematic
;                                                                               

 ?                                                                              

;
_space_group_IT_number 159
_symmetry_cell_setting trigonal
_symmetry_space_group_name_Hall 'P 3 -2c'
_symmetry_space_group_name_H-M 'P 3 1 c'
_atom_sites_solution_hydrogens geom
_atom_sites_solution_primary direct
_atom_sites_solution_secondary difmap
_audit_creation_method SHELXL-97
_cell_angle_alpha 90
_cell_angle_beta 90
_cell_angle_gamma 120
_cell_formula_units_Z 2
_cell_length_a 15.7087(4)
_cell_length_b 15.7087(4)
_cell_length_c 7.4783(2)
_cell_measurement_reflns_used 688
_cell_measurement_temperature 161(2)
_cell_volume 1598.14(7)
_computing_cell_refinement 'HKL SCALEPACK'
_computing_data_collection KappaCCD
_computing_data_reduction DENZO
_computing_molecular_graphics 'maXus, Zortep'
_computing_publication_material 'SHELXL-97 (Sheldrick, 1997)'
_computing_structure_refinement 'SHELXL-97 (Sheldrick, 1997)'
_computing_structure_solution SIR92
_diffrn_ambient_temperature 161(2)
_diffrn_measured_fraction_theta_full 0.930
_diffrn_measured_fraction_theta_max 0.930
_diffrn_measurement_device_type 'Nonius KappaCCD'
_diffrn_measurement_method '\w scans'
_diffrn_radiation_monochromator graphite
_diffrn_radiation_source 'fine-focus sealed tube'
_diffrn_radiation_type MoK\a
_diffrn_radiation_wavelength 0.71070
_diffrn_reflns_av_R_equivalents 0.031
_diffrn_reflns_av_sigmaI/netI 0.0357
_diffrn_reflns_limit_h_max 20
_diffrn_reflns_limit_h_min -20
_diffrn_reflns_limit_k_max 18
_diffrn_reflns_limit_k_min -18
_diffrn_reflns_limit_l_max 9
_diffrn_reflns_limit_l_min -9
_diffrn_reflns_number 25709
_diffrn_reflns_theta_full 28.74
_diffrn_reflns_theta_max 28.74
_diffrn_reflns_theta_min 2.99
_exptl_absorpt_coefficient_mu 0.169
_exptl_absorpt_correction_type none
_exptl_crystal_colour 'metallic green'
_exptl_crystal_density_diffrn 1.185
_exptl_crystal_density_method 'not measured'
_exptl_crystal_description prism
_exptl_crystal_F_000 616
_exptl_crystal_size_max 0.38
_exptl_crystal_size_mid 0.23
_exptl_crystal_size_min 0.16
_refine_diff_density_max 0.394
_refine_diff_density_min -0.638
_refine_diff_density_rms 0.098
_refine_ls_abs_structure_details 'Flack H D (1983), Acta Cryst. A39, 876-881'
_refine_ls_abs_structure_Flack 0.6(10)
_refine_ls_extinction_method none
_refine_ls_goodness_of_fit_ref 1.067
_refine_ls_hydrogen_treatment 'H atoms riding'
_refine_ls_matrix_type full
_refine_ls_number_parameters 112
_refine_ls_number_reflns 2451
_refine_ls_number_restraints 1
_refine_ls_restrained_S_all 1.066
_refine_ls_R_factor_all 0.0986
_refine_ls_R_factor_gt 0.0792
_refine_ls_shift/su_max 0.004
_refine_ls_shift/su_mean 0.000
_refine_ls_structure_factor_coef Fsqd
_refine_ls_weighting_details 'w=1/[\s^2^(Fo^2^)+(0.1065P)^2^+1.8679P] where P=(Fo^2^+2Fc^2^)/3'
_refine_ls_weighting_scheme calc
_refine_ls_wR_factor_gt 0.2011
_refine_ls_wR_factor_ref 0.2278
_reflns_number_gt 2088
_reflns_number_total 2451
_reflns_threshold_expression >2sigma(I)
_cod_data_source_file 904367esup1.cif
_cod_data_source_block shelxl1
_cod_depositor_comments
;
The following automatic conversions were performed:

'_refine_ls_weighting_scheme' value 'calc
w=1/[\s^2^(Fo^2^)+(0.1065P)^2^+1.8679P] where P=(Fo^2^+2Fc^2^)/3' was
changed to 'calc'. New tag '_refine_ls_weighting_details' was
created. The value of the new tag was set to
'w=1/[\s^2^(Fo^2^)+(0.1065P)^2^+1.8679P] where P=(Fo^2^+2Fc^2^)/3'.

Automatic conversion script
Id: cif_fix_values 3143 2015-03-26 13:38:13Z robertas 
;
_cod_original_sg_symbol_H-M 'P 3 1 c  (No. 159)'
_cod_database_code 7213110

loop_
_symmetry_equiv_pos_as_xyz
'x, y, z'
'-y, x-y, z'
'-x+y, -x, z'
'y, x, z+1/2'
'-x, -x+y, z+1/2'
'x-y, -y, z+1/2'

loop_
_atom_site_label
_atom_site_type_symbol
_atom_site_fract_x
_atom_site_fract_y
_atom_site_fract_z
_atom_site_U_iso_or_equiv
_atom_site_adp_type
_atom_site_occupancy
_atom_site_calc_flag
_atom_site_refinement_flags
C1 C 0.6667 0.3333 0.4748(7) 0.0272(11) Uani 1 d S
C2 C 0.7716(2) 0.3966(2) 0.4767(4) 0.0258(6) Uani 1 d .
C3 C 0.9807(2) 0.5199(3) 0.4823(4) 0.0281(7) Uani 1 d .
C4 C 0.9362(2) 0.4246(2) 0.4067(4) 0.0292(7) Uani 1 d .
H4 H 0.9884 0.4155 0.3307 0.032 Uiso 1 d R
C5 C 0.8354(2) 0.3659(2) 0.4017(4) 0.0276(7) Uani 1 d .
H5 H 0.8061 0.2960 0.3309 0.030 Uiso 1 d R
C6 C 0.9182(2) 0.5521(2) 0.5565(4) 0.0310(7) Uani 1 d .
H6 H 0.9500 0.6237 0.6110 0.034 Uiso 1 d R
C7 C 0.8180(2) 0.4921(2) 0.5533(4) 0.0273(7) Uani 1 d .
H7 H 0.7783 0.5256 0.6100 0.030 Uiso 1 d R
C8 C 1.1436(3) 0.5388(3) 0.4350(5) 0.0415(9) Uani 1 d .
H8A H 1.2268 0.5951 0.4767 0.062 Uiso 1 d R
H8B H 1.1295 0.4776 0.5368 0.062 Uiso 1 d R
H8C H 1.1279 0.5121 0.2960 0.062 Uiso 1 d R
C9 C 1.1254(3) 0.6783(3) 0.5496(5) 0.0414(9) Uani 1 d .
H9A H 1.2024 0.7223 0.4938 0.062 Uiso 1 d R
H9B H 1.1068 0.7205 0.4873 0.062 Uiso 1 d R
H9C H 1.1326 0.6743 0.7130 0.062 Uiso 1 d R
Cl1 Cl 1.0000 0.0000 0.252(3) 0.362(10) Uani 1 d S
N1 N 1.08011(17) 0.57901(18) 0.4865(4) 0.0325(7) Uani 1 d .
O1 O 1.00269(17) 0.81321(18) 0.2494(4) 0.1048(19) Uani 1 d R
H1A H 0.9871 0.8358 0.3490 0.157 Uiso 1 d R
H1B H 1.0018 0.8370 0.1523 0.157 Uiso 1 d R
O2 O 0.8960(3) 0.2019(4) 0.7506(12) 0.128(2) Uani 1 d .
H2A H 0.8895 0.1350 0.8193 0.192 Uiso 1 d R
H2B H 0.9390 0.2405 0.6400 0.192 Uiso 1 d R
O3 O 0.9025(5) 0.2054(6) 0.2104(18) 0.221(6) Uani 1 d .
H3A H 0.8807 0.1756 0.3477 0.332 Uiso 1 d R
H3B H 0.9772 0.2499 0.2457 0.332 Uiso 1 d R

loop_
_atom_site_aniso_label
_atom_site_aniso_U_11
_atom_site_aniso_U_22
_atom_site_aniso_U_33
_atom_site_aniso_U_23
_atom_site_aniso_U_13
_atom_site_aniso_U_12
C1 0.0321(17) 0.0321(17) 0.017(2) 0.000 0.000 0.0160(9)
C2 0.0274(15) 0.0264(15) 0.0237(13) 0.0023(12) -0.0002(12) 0.0134(12)
C3 0.0274(15) 0.0341(16) 0.0239(14) 0.0031(12) 0.0031(12) 0.0162(13)
C4 0.0276(15) 0.0301(16) 0.0318(17) 0.0041(13) 0.0043(13) 0.0158(14)
C5 0.0307(16) 0.0274(15) 0.0258(15) -0.0004(12) 0.0002(12) 0.0154(13)
C6 0.0307(17) 0.0266(16) 0.0367(18) -0.0018(13) -0.0041(13) 0.0151(14)
C7 0.0256(15) 0.0291(15) 0.0280(16) -0.0004(12) 0.0006(12) 0.0141(13)
C8 0.0308(18) 0.047(2) 0.047(2) 0.0048(17) 0.0038(15) 0.0201(17)
C9 0.0299(17) 0.0338(18) 0.048(2) -0.0002(16) -0.0034(15) 0.0067(15)
Cl1 0.229(7) 0.229(7) 0.63(3) 0.000 0.000 0.115(4)
N1 0.0250(14) 0.0348(15) 0.0365(15) 0.0044(12) 0.0018(12) 0.0140(12)
O1 0.056(2) 0.060(2) 0.193(6) -0.025(3) -0.040(3) 0.0250(19)
O2 0.064(3) 0.091(4) 0.252(8) 0.034(4) 0.019(4) 0.055(3)
O3 0.100(4) 0.133(5) 0.468(16) -0.170(8) -0.121(7) 0.086(4)

loop_
_atom_type_symbol
_atom_type_description
_atom_type_scat_dispersion_real
_atom_type_scat_dispersion_imag
_atom_type_scat_source
C C 0.0033 0.0016 'International Tables Vol C Tables 4.2.6.8 and 6.1.1.4'
H H 0.0000 0.0000 'International Tables Vol C Tables 4.2.6.8 and 6.1.1.4'
Cl Cl 0.1484 0.1585 'International Tables Vol C Tables 4.2.6.8 and 6.1.1.4'
N N 0.0061 0.0033 'International Tables Vol C Tables 4.2.6.8 and 6.1.1.4'
O O 0.0106 0.0060 'International Tables Vol C Tables 4.2.6.8 and 6.1.1.4'

loop_
_geom_angle_atom_site_label_1
_geom_angle_atom_site_label_2
_geom_angle_atom_site_label_3
_geom_angle
_geom_angle_site_symmetry_1
_geom_angle_site_symmetry_3
C2 C1 C2 119.990(8) . 3_665
C2 C1 C2 119.992(9) . 2_655
C2 C1 C2 119.989(7) 3_665 2_655
C7 C2 C5 116.1(3) . .
C7 C2 C1 122.6(3) . .
C5 C2 C1 121.3(3) . .
N1 C3 C4 121.5(3) . .
N1 C3 C6 120.6(3) . .
C4 C3 C6 117.9(3) . .
C5 C4 C3 120.9(3) . .
C4 C5 C2 122.0(3) . .
C7 C6 C3 120.5(3) . .
C6 C7 C2 122.6(3) . .
C3 N1 C9 121.7(3) . .
C3 N1 C8 119.5(3) . .
C9 N1 C8 118.6(3) . .

loop_
_geom_bond_atom_site_label_1
_geom_bond_atom_site_label_2
_geom_bond_distance
C1 C2 1.438(3)
C2 C7 1.421(4)
C2 C5 1.425(4)
C3 N1 1.361(4)
C3 C4 1.415(5)
C3 C6 1.422(4)
C4 C5 1.378(4)
C6 C7 1.372(4)
C8 N1 1.474(5)
C9 N1 1.432(5)

loop_
_geom_torsion_atom_site_label_1
_geom_torsion_atom_site_label_2
_geom_torsion_atom_site_label_3
_geom_torsion_atom_site_label_4
_geom_torsion
_geom_torsion_site_symmetry_1
C2 C1 C2 C7 -150.8(3) 3_665
C2 C1 C2 C7 27.2(7) 2_655
C2 C1 C2 C5 28.8(7) 3_665
C2 C1 C2 C5 -153.2(3) 2_655
N1 C3 C4 C5 -179.4(3) .
C6 C3 C4 C5 1.5(5) .
C3 C4 C5 C2 -2.0(5) .
C7 C2 C5 C4 1.4(5) .
C1 C2 C5 C4 -178.3(3) .
N1 C3 C6 C7 -179.5(3) .
C4 C3 C6 C7 -0.3(5) .
C3 C6 C7 C2 -0.3(5) .
C5 C2 C7 C6 -0.2(5) .
C1 C2 C7 C6 179.4(4) .
C4 C3 N1 C9 174.9(3) .
C6 C3 N1 C9 -6.0(5) .
C4 C3 N1 C8 -8.7(5) .
C6 C3 N1 C8 170.4(3) .
